data_2213079
loop_
_publ_author_name
'Odaba\,so\(glu, Mustafa'
'B\"uy\"ukg\"ung\"or, Orhan'

_publ_section_title
;
 3-[2-(Hydroxymethyl)anilino]isobenzofuran-1(3<i>H</i>)-one
;
_journal_coeditor_code AT2248
_journal_issue 5
_journal_name_full 'Acta Crystallographica Section E'
_journal_page_first o2159
_journal_page_last o2161
_journal_paper_doi 10.1107/S1600536807014481
_journal_volume 63
_journal_year 2007
_chemical_formula_iupac 'C15 H13 N O3'
_chemical_formula_moiety 'C15 H13 N O3'
_chemical_formula_sum 'C15 H13 N O3'
_chemical_formula_weight 255.26
_chemical_name_systematic
;
3-[2-(Hydroxymethyl)anilino]isobenzofuran-1(3<i>H</i>)-one
;
_space_group_IT_number 2
_symmetry_cell_setting triclinic
_symmetry_space_group_name_Hall '-P 1'
_symmetry_space_group_name_H-M 'P -1'
_atom_sites_solution_hydrogens geom
_atom_sites_solution_primary direct
_atom_sites_solution_secondary difmap
_audit_creation_method SHELXL97
_cell_angle_alpha 83.926(12)
_cell_angle_beta 87.035(12)
_cell_angle_gamma 64.626(11)
_cell_formula_units_Z 2
_cell_length_a 8.0032(12)
_cell_length_b 8.4448(13)
_cell_length_c 9.8464(14)
_cell_measurement_reflns_used 10249
_cell_measurement_temperature 296
_cell_measurement_theta_max 27.87
_cell_measurement_theta_min 2.95
_cell_volume 597.88(16)
_computing_cell_refinement X-AREA
_computing_data_collection 'X-AREA (Stoe & Cie, 2002)'
_computing_data_reduction 'X-RED32 (Stoe & Cie, 2002)'
_computing_molecular_graphics 'ORTEP-3 for Windows (Farrugia, 1997)'
_computing_publication_material 'WinGX (Farrugia, 1999)'
_computing_structure_refinement 'SHELXL97 (Sheldrick, 1997)'
_computing_structure_solution 'SHELXS97 (Sheldrick, 1997)'
_diffrn_ambient_temperature 296
_diffrn_detector_area_resol_mean 6.67
_diffrn_measured_fraction_theta_full 0.998
_diffrn_measured_fraction_theta_max 0.998
_diffrn_measurement_device '2-circle goniometer'
_diffrn_measurement_device_type 'Stoe IPDS II'
_diffrn_measurement_method \w
_diffrn_radiation_monochromator 'plane graphite'
_diffrn_radiation_type MoK\a
_diffrn_radiation_wavelength 0.71073
_diffrn_reflns_av_R_equivalents 0.0428
_diffrn_reflns_av_sigmaI/netI 0.0232
_diffrn_reflns_limit_h_max 9
_diffrn_reflns_limit_h_min -9
_diffrn_reflns_limit_k_max 10
_diffrn_reflns_limit_k_min -10
_diffrn_reflns_limit_l_max 12
_diffrn_reflns_limit_l_min -12
_diffrn_reflns_number 10249
_diffrn_reflns_theta_full 26.00
_diffrn_reflns_theta_max 26.00
_diffrn_reflns_theta_min 3.24
_diffrn_standards_decay_% <2
_diffrn_standards_number 0
_exptl_absorpt_coefficient_mu 0.100
_exptl_absorpt_correction_T_max 0.9826
_exptl_absorpt_correction_T_min 0.9506
_exptl_absorpt_correction_type integration
_exptl_absorpt_process_details '(X-RED32; Stoe & Cie, 2002)'
_exptl_crystal_colour colourless
_exptl_crystal_density_diffrn 1.418
_exptl_crystal_density_method 'not measured'
_exptl_crystal_description prism
_exptl_crystal_F_000 268
_exptl_crystal_size_max 0.66
_exptl_crystal_size_mid 0.44
_exptl_crystal_size_min 0.20
_refine_diff_density_max 0.150
_refine_diff_density_min -0.165
_refine_ls_extinction_method none
_refine_ls_goodness_of_fit_ref 1.026
_refine_ls_hydrogen_treatment mixed
_refine_ls_matrix_type full
_refine_ls_number_parameters 180
_refine_ls_number_reflns 2340
_refine_ls_number_restraints 0
_refine_ls_restrained_S_all 1.026
_refine_ls_R_factor_all 0.0415
_refine_ls_R_factor_gt 0.0352
_refine_ls_shift/su_max 0.000
_refine_ls_shift/su_mean 0.000
_refine_ls_structure_factor_coef Fsqd
_refine_ls_weighting_details 'calc w = 1/[\s^2^(Fo^2^)+(0.044P)^2^+0.1187P] where P=(Fo^2^+2Fc^2^)/3'
_refine_ls_weighting_scheme calc
_refine_ls_wR_factor_gt 0.0882
_refine_ls_wR_factor_ref 0.0923
_reflns_number_gt 2036
_reflns_number_total 2340
_reflns_threshold_expression I>2\s(I)
_cod_data_source_file at2248.cif
_cod_data_source_block I
_cod_original_cell_volume 597.88(15)
_cod_database_code 2213079
_cod_database_fobs_code 2213079

loop_
_symmetry_equiv_pos_as_xyz
'x, y, z'
'-x, -y, -z'

loop_
_atom_site_type_symbol
_atom_site_label
_atom_site_fract_x
_atom_site_fract_y
_atom_site_fract_z
_atom_site_U_iso_or_equiv
_atom_site_adp_type
_atom_site_calc_flag
_atom_site_refinement_flags
_atom_site_occupancy
C C1 0.26426(19) 0.75153(17) 0.52545(12) 0.0406(3) Uani d . 1
C C2 0.08286(18) 0.75436(16) 0.50282(12) 0.0379(3) Uani d . 1
C C3 -0.0718(2) 0.8018(2) 0.58652(14) 0.0493(3) Uani d . 1
H H3 -0.0729 0.8407 0.6716 0.059 Uiso calc R 1
C C4 -0.2239(2) 0.7892(2) 0.53909(16) 0.0547(4) Uani d . 1
H H4 -0.3303 0.8203 0.5928 0.066 Uiso calc R 1
C C5 -0.2207(2) 0.7307(2) 0.41245(16) 0.0515(4) Uani d . 1
H H5 -0.3251 0.7227 0.3829 0.062 Uiso calc R 1
C C6 -0.06629(19) 0.68383(18) 0.32913(14) 0.0428(3) Uani d . 1
H H6 -0.0648 0.6442 0.2443 0.051 Uiso calc R 1
C C7 0.08574(17) 0.69781(16) 0.37605(12) 0.0356(3) Uani d . 1
C C8 0.27082(17) 0.65621(17) 0.31006(12) 0.0366(3) Uani d . 1
H H8 0.3328 0.5303 0.2978 0.044 Uiso calc R 1
C C9 0.41894(16) 0.72023(16) 0.10080(11) 0.0338(3) Uani d . 1
C C10 0.40824(17) 0.83155(16) -0.01810(12) 0.0358(3) Uani d . 1
C C11 0.56383(19) 0.79231(19) -0.10051(14) 0.0446(3) Uani d . 1
H H11 0.5575 0.8672 -0.1784 0.054 Uiso calc R 1
C C12 0.72715(19) 0.6469(2) -0.07142(15) 0.0491(3) Uani d . 1
H H12 0.8291 0.6227 -0.1292 0.059 Uiso calc R 1
C C13 0.73685(18) 0.53790(19) 0.04499(15) 0.0467(3) Uani d . 1
H H13 0.8459 0.4381 0.0656 0.056 Uiso calc R 1
C C14 0.58629(17) 0.57529(18) 0.13134(13) 0.0417(3) Uani d . 1
H H14 0.5966 0.5026 0.2113 0.050 Uiso calc R 1
C C15 0.23395(18) 0.98719(18) -0.06359(13) 0.0418(3) Uani d . 1
H H15A 0.1664 1.0423 0.0160 0.050 Uiso calc R 1
H H15B 0.2655 1.0725 -0.1191 0.050 Uiso calc R 1
N N1 0.26374(15) 0.75382(15) 0.18468(10) 0.0384(3) Uani d . 1
O O1 0.32095(15) 0.78683(15) 0.62372(10) 0.0563(3) Uani d . 1
O O2 0.37114(12) 0.69750(13) 0.41497(9) 0.0446(2) Uani d . 1
O O3 0.11771(13) 0.94078(14) -0.14028(10) 0.0500(3) Uani d . 1
H H1 0.165(2) 0.848(2) 0.1662(15) 0.044(4) Uiso d . 1
H H3A 0.186(3) 0.887(3) -0.218(2) 0.088(6) Uiso d . 1

loop_
_atom_site_aniso_label
_atom_site_aniso_U_11
_atom_site_aniso_U_22
_atom_site_aniso_U_33
_atom_site_aniso_U_12
_atom_site_aniso_U_13
_atom_site_aniso_U_23
C1 0.0464(7) 0.0456(7) 0.0308(6) -0.0212(6) -0.0037(5) 0.0016(5)
C2 0.0437(7) 0.0399(6) 0.0315(6) -0.0204(5) 0.0007(5) 0.0017(5)
C3 0.0548(9) 0.0581(8) 0.0369(7) -0.0268(7) 0.0095(6) -0.0049(6)
C4 0.0459(8) 0.0672(10) 0.0515(8) -0.0268(7) 0.0157(6) -0.0029(7)
C5 0.0413(8) 0.0619(9) 0.0573(9) -0.0292(7) -0.0006(6) 0.0015(7)
C6 0.0432(7) 0.0478(7) 0.0417(7) -0.0235(6) -0.0022(6) -0.0029(5)
C7 0.0373(6) 0.0360(6) 0.0337(6) -0.0167(5) 0.0003(5) 0.0007(5)
C8 0.0350(6) 0.0421(6) 0.0326(6) -0.0160(5) -0.0016(5) -0.0040(5)
C9 0.0314(6) 0.0416(6) 0.0300(6) -0.0156(5) 0.0002(5) -0.0098(5)
C10 0.0352(6) 0.0421(6) 0.0319(6) -0.0171(5) 0.0012(5) -0.0096(5)
C11 0.0432(7) 0.0556(8) 0.0377(7) -0.0234(6) 0.0067(6) -0.0085(6)
C12 0.0363(7) 0.0637(9) 0.0500(8) -0.0218(7) 0.0124(6) -0.0205(7)
C13 0.0300(6) 0.0500(8) 0.0559(8) -0.0103(6) -0.0016(6) -0.0167(6)
C14 0.0353(7) 0.0459(7) 0.0400(7) -0.0131(6) -0.0040(5) -0.0040(5)
C15 0.0417(7) 0.0442(7) 0.0347(6) -0.0144(6) 0.0014(5) -0.0016(5)
N1 0.0303(5) 0.0441(6) 0.0327(5) -0.0091(5) 0.0015(4) -0.0003(4)
O1 0.0624(7) 0.0786(7) 0.0367(5) -0.0369(6) -0.0071(5) -0.0081(5)
O2 0.0376(5) 0.0643(6) 0.0346(5) -0.0242(4) -0.0022(4) -0.0039(4)
O3 0.0365(5) 0.0618(6) 0.0446(5) -0.0138(5) -0.0025(4) -0.0058(5)

loop_
_atom_type_symbol
_atom_type_description
_atom_type_scat_dispersion_real
_atom_type_scat_dispersion_imag
_atom_type_scat_source
C C 0.0033 0.0016 'International Tables Vol C Tables 4.2.6.8 and 6.1.1.4'
H H 0.0000 0.0000 'International Tables Vol C Tables 4.2.6.8 and 6.1.1.4'
N N 0.0061 0.0033 'International Tables Vol C Tables 4.2.6.8 and 6.1.1.4'
O O 0.0106 0.0060 'International Tables Vol C Tables 4.2.6.8 and 6.1.1.4'

loop_
_geom_angle_atom_site_label_1
_geom_angle_atom_site_label_2
_geom_angle_atom_site_label_3
_geom_angle
_geom_angle_publ_flag
O1 C1 O2 121.47(13) y
O1 C1 C2 129.63(13) y
O2 C1 C2 108.89(11) ?
C7 C2 C3 121.83(13) ?
C7 C2 C1 108.18(11) ?
C3 C2 C1 130.00(12) ?
C4 C3 C2 117.42(13) ?
C4 C3 H3 121.3 ?
C2 C3 H3 121.3 ?
C3 C4 C5 120.86(13) ?
C3 C4 H4 119.6 ?
C5 C4 H4 119.6 ?
C6 C5 C4 121.55(13) ?
C6 C5 H5 119.2 ?
C4 C5 H5 119.2 ?
C7 C6 C5 117.65(13) ?
C7 C6 H6 121.2 ?
C5 C6 H6 121.2 ?
C2 C7 C6 120.68(12) ?
C2 C7 C8 109.51(11) ?
C6 C7 C8 129.80(12) ?
N1 C8 O2 111.53(10) y
N1 C8 C7 114.14(11) ?
O2 C8 C7 102.53(9) ?
N1 C8 H8 109.5 ?
O2 C8 H8 109.5 ?
C7 C8 H8 109.5 ?
C14 C9 N1 121.23(11) ?
C14 C9 C10 118.53(11) ?
N1 C9 C10 120.23(11) ?
C11 C10 C9 118.72(12) ?
C11 C10 C15 118.11(11) ?
C9 C10 C15 123.11(11) ?
C12 C11 C10 122.44(13) ?
C12 C11 H11 118.8 ?
C10 C11 H11 118.8 ?
C11 C12 C13 118.64(12) ?
C11 C12 H12 120.7 ?
C13 C12 H12 120.7 ?
C12 C13 C14 120.55(13) ?
C12 C13 H13 119.7 ?
C14 C13 H13 119.7 ?
C13 C14 C9 121.08(13) ?
C13 C14 H14 119.5 ?
C9 C14 H14 119.5 ?
O3 C15 C10 112.58(11) ?
O3 C15 H15A 109.1 ?
C10 C15 H15A 109.1 ?
O3 C15 H15B 109.1 ?
C10 C15 H15B 109.1 ?
H15A C15 H15B 107.8 ?
C9 N1 C8 122.50(11) ?
C9 N1 H1 119.1(10) ?
C8 N1 H1 117.6(10) ?
C1 O2 C8 110.88(10) ?
C15 O3 H3A 107.9(13) ?

loop_
_geom_bond_atom_site_label_1
_geom_bond_atom_site_label_2
_geom_bond_distance
_geom_bond_publ_flag
C1 O1 1.2056(16) y
C1 O2 1.3407(16) y
C1 C2 1.4699(19) ?
C2 C7 1.3785(17) y
C2 C3 1.3824(19) ?
C3 C4 1.375(2) ?
C3 H3 0.9300 ?
C4 C5 1.384(2) ?
C4 H4 0.9300 ?
C5 C6 1.379(2) ?
C5 H5 0.9300 ?
C6 C7 1.3787(18) ?
C6 H6 0.9300 ?
C7 C8 1.4974(17) ?
C8 N1 1.3996(16) ?
C8 O2 1.4951(15) ?
C8 H8 0.9800 ?
C9 C14 1.3933(18) ?
C9 N1 1.3953(16) y
C9 C10 1.4036(17) ?
C10 C11 1.3847(18) ?
C10 C15 1.4975(18) ?
C11 C12 1.374(2) ?
C11 H11 0.9300 ?
C12 C13 1.375(2) ?
C12 H12 0.9300 ?
C13 C14 1.3782(19) ?
C13 H13 0.9300 ?
C14 H14 0.9300 ?
C15 O3 1.4273(17) ?
C15 H15A 0.9700 ?
C15 H15B 0.9700 ?
N1 H1 0.859(16) ?
O3 H3A 0.95(2) ?

loop_
_geom_hbond_atom_site_label_D
_geom_hbond_atom_site_label_H
_geom_hbond_atom_site_label_A
_geom_hbond_site_symmetry_A
_geom_hbond_distance_DH
_geom_hbond_distance_HA
_geom_hbond_distance_DA
_geom_hbond_angle_DHA
N1 H1 O3 2_575 0.859(16) 2.205(17) 3.0519(16) 168.6(14)
O3 H3A O1 1_554 0.95(2) 1.91(2) 2.8586(16) 178.1(19)
C5 H5 O2 1_455 0.93 2.53 3.3949(17) 154.6
C15 H15A O3 2_575 0.97 2.48 3.2445(18) 135.4

loop_
_geom_torsion_atom_site_label_1
_geom_torsion_atom_site_label_2
_geom_torsion_atom_site_label_3
_geom_torsion_atom_site_label_4
_geom_torsion
O1 C1 C2 C7 -178.08(14)
O2 C1 C2 C7 0.86(14)
O1 C1 C2 C3 1.6(2)
O2 C1 C2 C3 -179.44(13)
C7 C2 C3 C4 0.5(2)
C1 C2 C3 C4 -179.14(14)
C2 C3 C4 C5 0.2(2)
C3 C4 C5 C6 -0.3(2)
C4 C5 C6 C7 -0.2(2)
C3 C2 C7 C6 -1.09(19)
C1 C2 C7 C6 178.64(11)
C3 C2 C7 C8 -179.98(12)
C1 C2 C7 C8 -0.25(14)
C5 C6 C7 C2 0.91(19)
C5 C6 C7 C8 179.55(13)
C2 C7 C8 N1 -121.13(12)
C6 C7 C8 N1 60.11(18)
C2 C7 C8 O2 -0.37(13)
C6 C7 C8 O2 -179.13(12)
C14 C9 C10 C11 0.37(17)
N1 C9 C10 C11 -178.68(11)
C14 C9 C10 C15 177.74(11)
N1 C9 C10 C15 -1.31(18)
C9 C10 C11 C12 1.15(19)
C15 C10 C11 C12 -176.35(12)
C10 C11 C12 C13 -1.0(2)
C11 C12 C13 C14 -0.8(2)
C12 C13 C14 C9 2.3(2)
N1 C9 C14 C13 176.96(12)
C10 C9 C14 C13 -2.08(18)
C11 C10 C15 O3 93.02(14)
C9 C10 C15 O3 -84.37(14)
C14 C9 N1 C8 6.58(18)
C10 C9 N1 C8 -174.39(11)
O2 C8 N1 C9 71.65(15)
C7 C8 N1 C9 -172.73(11)
O1 C1 O2 C8 177.92(12)
C2 C1 O2 C8 -1.12(14)
N1 C8 O2 C1 123.48(12)
C7 C8 O2 C1 0.93(13)
